data_2103374
loop_
_publ_author_name
'Marsh, Richard E.'

_publ_section_title
;
 The space groups of point group <i>C</i>~3~: some corrections, some
 comments
;
_journal_issue 5
_journal_name_full 'Acta Crystallographica Section B'
_journal_page_first 893
_journal_page_last 899
_journal_paper_doi 10.1107/S0108768102011758
_journal_volume 58
_journal_year 2002
_chemical_formula_moiety 'C216 H180 Se50 Hg32'
_chemical_formula_sum 'C216 H180 Hg32 Se50'
_symmetry_cell_setting trigonal
_symmetry_space_group_name_H-M 'P 32 2 1'
_cell_angle_alpha 90.00
_cell_angle_beta 90.00
_cell_angle_gamma 120.00
_cell_formula_units_Z 3
_cell_length_a 22.753
_cell_length_b 22.753
_cell_length_c 53.02
_cell_volume 23771.013
_cod_data_source_file bk0117.cif
_cod_data_source_block TUJFUZ
_cod_depositor_comments
;
 Adding the _cell_formula_units_Z and _chemical_formula_moiety data items
 after consulting the original publication.

 Antanas Vaitkus,
 2017-08-03
;
_cod_original_formula_sum 'C216 H180 Se50 Hg32'
_cod_database_code 2103374

loop_
_atom_site_label
_atom_site_fract_x
_atom_site_fract_y
_atom_site_fract_z
Hg1 0.66594 0.11031 0.15943
Hg2 0.47582 -0.02040 0.12690
Hg5 0.73230 -0.01349 0.12562
Hg6 0.64622 0.05588 0.07903
Hg7 0.57398 0.19320 0.11517
Hg9 0.35805 -0.23230 0.14372
Hg13 0.41140 0.11020 0.15726
Hg15 0.40580 0.07240 0.07727
Hg17 0.82220 0.19018 0.10534
Hg18 0.55424 -0.13995 0.09506
Hg20 0.76333 0.32353 0.14972
Hg21 0.65132 -0.20666 0.14318
Hg24 0.94273 0.34365 0.14134
Hg25 0.45206 -0.08595 0.05012
Hg26 0.29260 -0.07905 0.03632
Hg27 0.41061 0.13835 0.22903
Se1 0.5933 0.0876 0.11828
Se2 0.6747 0.0 0.16667
Se3 0.4198 0.0 0.16667
Se4 0.4828 -0.1314 0.13328
Se5 0.5693 -0.2177 0.18274
Se9 0.3971 -0.0471 0.08738
Se11 0.7133 0.0416 0.25117
Se13 0.2917 -0.2262 0.18261
Se15 0.4028 -0.2982 0.22738
Se16 0.3420 -0.1794 0.26550
Se17 0.5370 0.2398 0.23435
Se18 0.7169 0.3384 0.19270
Se19 0.5534 -0.2538 0.10988
Se21 0.6522 0.1946 0.27448
Se22 0.1920 -0.1700 0.06174
Se23 0.9514 0.3034 0.09710
Se25 0.2171 -0.1066 0.14068
Se29 0.5526 0.0392 0.04452
Se32 0.8736 0.1015 0.19216
Se34 0.8954 0.4268 0.14230
Se35 0.7497 0.1796 0.06634
Se37 0.4750 0.1030 0.32446
Se39 0.2712 -0.0582 0.21674
Se40 0.3170 0.0454 0.03786
Se42 0.7493 -0.1040 0.20872
Se46 0.6591 -0.3240 0.14978
C1 0.3080 -0.3622 0.2327
C2 0.2619 -0.3884 0.2130
C3 0.1944 -0.4348 0.2177
C4 0.1730 -0.4548 0.2423
C5 0.2191 -0.4288 0.2620
C6 0.2866 -0.3824 0.2573
C7 0.2456 -0.2402 0.2691
C8 0.2152 -0.2537 0.2927
C9 0.1451 -0.2942 0.2948
C10 0.1056 -0.3211 0.2734
C11 0.1360 -0.3076 0.2497
C12 0.2061 -0.2672 0.2476
C13 0.5272 0.3164 0.2322
C14 0.4742 0.3162 0.2194
C15 0.4662 0.3728 0.2199
C16 0.5110 0.4297 0.2332
C17 0.5640 0.4299 0.2460
C18 0.5720 0.3733 0.2455
C19 0.6969 0.4072 0.1823
C20 0.7554 0.4688 0.1782
C21 0.7520 0.5272 0.1756
C22 0.6890 0.5238 0.1772
C23 0.6304 0.4622 0.1814
C24 0.6344 0.4038 0.1839
C25 0.5918 -0.2683 0.0808
C26 0.6610 -0.2350 0.0756
C27 0.6849 -0.2538 0.0548
C28 0.6396 -0.3060 0.0393
C29 0.5706 -0.3394 0.0444
C30 0.5466 -0.3205 0.0652
C37 0.7004 0.1986 0.3046
C38 0.6804 0.2126 0.3276
C39 0.7123 0.2113 0.3497
C40 0.7642 0.1960 0.3490
C41 0.7842 0.1820 0.3260
C42 0.7522 0.1832 0.3038
C43 0.1390 -0.1288 0.0658
C44 0.1664 -0.0638 0.0756
C45 0.1261 -0.0342 0.0782
C46 0.0586 -0.0694 0.0710
C47 0.0312 -0.1344 0.0612
C48 0.0714 -0.1641 0.0586
C49 0.9352 0.3676 0.0794
C50 0.8772 0.3717 0.0837
C51 0.8676 0.4195 0.0710
C52 0.9162 0.4632 0.0540
C53 0.9742 0.4590 0.0498
C54 0.9838 0.4112 0.0626
C61 0.1380 -0.1930 0.1462
C62 0.0873 -0.2115 0.1284
C63 0.0222 -0.2647 0.1332
C64 0.0078 -0.2994 0.1559
C65 0.0586 -0.2809 0.1738
C66 0.1238 -0.2276 0.1690
C85 0.5963 0.0374 0.0151
C86 0.6326 0.0998 0.0030
C87 0.6694 0.1058 -0.0186
C88 0.6698 0.0492 -0.0283
C89 0.6335 -0.0132 -0.0163
C90 0.5968 -0.0190 0.0054
C103 0.9242 0.1194 0.2232
C104 0.9940 0.1610 0.2208
C105 1.0366 0.1692 0.2408
C106 1.0094 0.1358 0.2634
C107 0.9396 0.0942 0.2659
C108 0.8970 0.0860 0.2458
C115 0.9345 0.4644 0.1747
C116 0.9938 0.5264 0.1754
C117 1.0260 0.5526 0.1982
C118 0.9990 0.5172 0.2204
C119 0.9398 0.4553 0.2198
C120 0.9075 0.4290 0.1970
C121 0.8012 0.1634 0.0413
C122 0.7771 0.1024 0.0284
C123 0.8182 0.0946 0.0110
C124 0.8835 0.1478 0.0064
C125 0.9076 0.2088 0.0192
C126 0.8665 0.2166 0.0367
C133 0.5183 0.2016 0.3287
C134 0.5413 0.2458 0.3082
C135 0.5816 0.3150 0.3122
C136 0.5990 0.3404 0.3366
C137 0.5760 0.2962 0.3570
C138 0.5357 0.2269 0.3530
C145 0.1790 -0.0993 0.2220
C146 0.1367 -0.0950 0.2046
C147 0.0668 -0.1344 0.2070
C148 0.0391 -0.1782 0.2273
C149 0.0813 -0.1825 0.2453
C150 0.1512 -0.1430 0.2429
C151 0.3802 0.0867 0.0108
C152 0.4402 0.0852 0.0084
C153 0.4844 0.1190 -0.0114
C154 0.4684 0.1544 -0.0289
C155 0.4083 0.1559 -0.0266
C156 0.3642 0.1221 -0.0068
C163 0.8154 -0.0889 0.2332
C164 0.8070 -0.1019 0.2588
C165 0.8606 -0.0961 0.2733
C166 0.9226 -0.0774 0.2620
C167 0.9309 -0.0644 0.2362
C168 0.8773 -0.0701 0.2218
C187 0.7505 -0.2886 0.1596
C188 0.7825 -0.2400 0.1782
C189 0.8510 -0.2142 0.1832
C190 0.8876 -0.2370 0.1694
C191 0.8557 -0.2858 0.1508
C192 0.7871 -0.3116 0.1458
